data_4507275
loop_
_publ_author_name
'Bhattacharya, Biswajit'
'Dey, Rajdip'
'Pachfule, Pradip'
'Banerjee, Rahul'
'Ghoshal, Debajyoti'

_publ_section_title
;
 Four 3D Cd(II)-Based Metal Organic Hybrids with Different
 N,N&#x2032;-Donor Spacers: Syntheses, Characterizations, and Selective
 Gas Adsorption Properties
;
_journal_issue 2
_journal_name_full 'Crystal Growth &amp; Design'
_journal_page_first 731
_journal_paper_doi 10.1021/cg3014464
_journal_volume 13
_journal_year 2013
_chemical_formula_sum 'C14 H16 Cd N4 O6'
_chemical_formula_weight 448.71
_chemical_name_systematic
;
 ?
;
_space_group_IT_number 15
_symmetry_cell_setting monoclinic
_symmetry_space_group_name_Hall '-C 2yc'
_symmetry_space_group_name_H-M 'C 1 2/c 1'
_atom_sites_solution_hydrogens geom
_atom_sites_solution_primary direct
_atom_sites_solution_secondary difmap
_audit_creation_method SHELXL-97
_cell_angle_alpha 90.00
_cell_angle_beta 103.464(7)
_cell_angle_gamma 90.00
_cell_formula_units_Z 8
_cell_length_a 24.709(3)
_cell_length_b 11.5985(12)
_cell_length_c 14.2484(15)
_cell_measurement_temperature 293(2)
_cell_volume 3971.2(8)
_computing_cell_refinement 'SMART APEX II'
_computing_data_collection 'SMART APEX II (Bruker,2010)'
_computing_data_reduction 'SAINT (Bruker,2000)'
_computing_molecular_graphics 'Ortep-3v2 for windows (Farrugia, 1997)'
_computing_publication_material 'PLATON (Spek, 2008)'
_computing_structure_refinement 'SHELXL-97 (Sheldrick, 2008)'
_computing_structure_solution 'SHELXS-97 (Sheldrick, 2008)'
_diffrn_ambient_temperature 293(2)
_diffrn_measured_fraction_theta_full 0.988
_diffrn_measured_fraction_theta_max 0.988
_diffrn_measurement_device_type 'CCD area detector'
_diffrn_measurement_method 'phi and omega scans'
_diffrn_radiation_monochromator graphite
_diffrn_radiation_source 'fine-focus sealed tube'
_diffrn_radiation_type MoK\a
_diffrn_radiation_wavelength 0.71073
_diffrn_reflns_av_R_equivalents 0.0268
_diffrn_reflns_av_sigmaI/netI 0.0184
_diffrn_reflns_limit_h_max 31
_diffrn_reflns_limit_h_min -30
_diffrn_reflns_limit_k_max 15
_diffrn_reflns_limit_k_min -14
_diffrn_reflns_limit_l_max 18
_diffrn_reflns_limit_l_min -18
_diffrn_reflns_number 30110
_diffrn_reflns_theta_full 27.44
_diffrn_reflns_theta_max 27.44
_diffrn_reflns_theta_min 1.69
_exptl_absorpt_coefficient_mu 1.133
_exptl_absorpt_correction_T_max 0.9024
_exptl_absorpt_correction_T_min 0.8124
_exptl_absorpt_correction_type multi-scan
_exptl_absorpt_process_details
;
'XPREP' - A PROGRAM DATA PREPARATION & RECIPROCAL 
SPACE EXPLORATION,
Bruker Analytical X-ray Systems, 1997
;
_exptl_crystal_colour red
_exptl_crystal_density_diffrn 1.501
_exptl_crystal_density_method 'not measured'
_exptl_crystal_description block
_exptl_crystal_F_000 1792
_exptl_crystal_size_max 0.15
_exptl_crystal_size_mid 0.10
_exptl_crystal_size_min 0.10
_refine_diff_density_max 0.879
_refine_diff_density_min -0.443
_refine_diff_density_rms 0.144
_refine_ls_extinction_method none
_refine_ls_goodness_of_fit_ref 1.112
_refine_ls_hydrogen_treatment noref
_refine_ls_matrix_type full
_refine_ls_number_parameters 232
_refine_ls_number_reflns 4482
_refine_ls_number_restraints 0
_refine_ls_restrained_S_all 1.112
_refine_ls_R_factor_all 0.0356
_refine_ls_R_factor_gt 0.0319
_refine_ls_shift/su_max 0.001
_refine_ls_shift/su_mean 0.000
_refine_ls_structure_factor_coef Fsqd
_refine_ls_weighting_details 'calc w=1/[\s^2^(Fo^2^)+(0.0779P)^2^+3.0881P] where P=(Fo^2^+2Fc^2^)/3'
_refine_ls_weighting_scheme calc
_refine_ls_wR_factor_gt 0.1154
_refine_ls_wR_factor_ref 0.1184
_reflns_number_gt 4016
_reflns_number_total 4482
_reflns_threshold_expression >2\s(I)
_cod_data_source_file cg3014464_si_002.cif
_cod_data_source_block complex2
_cod_original_cell_volume 3971.1(8)
_cod_original_sg_symbol_H-M C2/c
_cod_database_code 4507275

loop_
_symmetry_equiv_pos_as_xyz
'x, y, z'
'-x, y, -z+1/2'
'x+1/2, y+1/2, z'
'-x+1/2, y+1/2, -z+1/2'
'-x, -y, -z'
'x, -y, z-1/2'
'-x+1/2, -y+1/2, -z'
'x+1/2, -y+1/2, z-1/2'

loop_
_atom_site_label
_atom_site_type_symbol
_atom_site_fract_x
_atom_site_fract_y
_atom_site_fract_z
_atom_site_U_iso_or_equiv
_atom_site_adp_type
_atom_site_occupancy
_atom_site_symmetry_multiplicity
_atom_site_calc_flag
_atom_site_refinement_flags
C1 C 0.33213(14) 0.4024(3) 0.2924(3) 0.0509(8) Uani 1 1 d .
C2 C 0.36425(15) 0.4611(4) 0.3833(3) 0.0640(11) Uani 1 1 d .
H2A H 0.3948 0.4114 0.4140 0.077 Uiso 1 1 calc R
H2B H 0.3802 0.5317 0.3651 0.077 Uiso 1 1 calc R
C3 C 0.33088(17) 0.4903(3) 0.4561(3) 0.0593(9) Uani 1 1 d .
H3A H 0.3561 0.5147 0.5156 0.071 Uiso 1 1 calc R
H3B H 0.3119 0.4215 0.4700 0.071 Uiso 1 1 calc R
C4 C 0.28856(13) 0.5839(3) 0.4227(2) 0.0408(6) Uani 1 1 d .
C5 C 0.40644(16) 0.2456(4) 0.1335(3) 0.0573(9) Uani 1 1 d .
H5 H 0.4047 0.3255 0.1377 0.069 Uiso 1 1 calc R
C6 C 0.45659(15) 0.1948(4) 0.1307(3) 0.0593(9) Uani 1 1 d .
H6 H 0.4881 0.2395 0.1328 0.071 Uiso 1 1 calc R
C7 C 0.45888(14) 0.0769(3) 0.1248(2) 0.0512(8) Uani 1 1 d .
C8 C 0.41169(14) 0.0128(3) 0.1217(3) 0.0551(9) Uani 1 1 d .
H8 H 0.4126 -0.0672 0.1179 0.066 Uiso 1 1 calc R
C9 C 0.36277(15) 0.0697(3) 0.1243(3) 0.0529(8) Uani 1 1 d .
H9 H 0.3308 0.0264 0.1218 0.063 Uiso 1 1 calc R
C10 C 0.59928(13) 0.0032(3) 0.1304(2) 0.0480(8) Uani 1 1 d .
C11 C 0.64725(15) 0.0621(3) 0.1253(3) 0.0569(9) Uani 1 1 d .
H11 H 0.6474 0.1420 0.1202 0.068 Uiso 1 1 calc R
C12 C 0.69491(14) -0.0013(3) 0.1281(3) 0.0538(8) Uani 1 1 d .
H12 H 0.7274 0.0379 0.1259 0.065 Uiso 1 1 calc R
C13 C 0.64999(16) -0.1703(3) 0.1413(4) 0.0660(11) Uani 1 1 d .
H13 H 0.6511 -0.2499 0.1489 0.079 Uiso 1 1 calc R
C14 C 0.60022(16) -0.1140(4) 0.1381(4) 0.0689(11) Uani 1 1 d .
H14 H 0.5683 -0.1550 0.1411 0.083 Uiso 1 1 calc R
N1 N 0.35985(11) 0.1834(3) 0.1302(2) 0.0467(6) Uani 1 1 d .
N2 N 0.50902(12) 0.0128(3) 0.1245(2) 0.0585(8) Uani 1 1 d .
N3 N 0.54969(12) 0.0704(3) 0.1276(2) 0.0580(8) Uani 1 1 d .
N4 N 0.69649(11) -0.1163(2) 0.1339(2) 0.0459(6) Uani 1 1 d .
O1 O 0.30159(12) 0.3191(2) 0.30228(18) 0.0564(6) Uani 1 1 d .
O2 O 0.33795(11) 0.4336(2) 0.2112(2) 0.0616(7) Uani 1 1 d .
O1W O 0.3776(3) 0.6549(5) 0.1816(5) 0.1419(19) Uani 1 1 d G
H1WA H 0.3730 0.5861 0.1988 0.213 Uiso 1 1 d G
H1WB H 0.4120 0.6667 0.1849 0.213 Uiso 1 1 d G
O3 O 0.27121(11) 0.6041(2) 0.33597(17) 0.0520(5) Uani 1 1 d .
O2W O 0.2184(3) 0.2869(6) 0.4093(5) 0.149(3) Uani 1 1 d G
H2WA H 0.2141 0.2163 0.3933 0.224 Uiso 1 1 d G
H2WB H 0.1968 0.2945 0.4473 0.224 Uiso 1 1 d G
O4 O 0.27175(11) 0.6426(3) 0.48417(18) 0.0622(7) Uani 1 1 d .
Cd1 Cd 0.277023(8) 0.278120(17) 0.135749(15) 0.03723(11) Uani 1 1 d .

loop_
_atom_site_aniso_label
_atom_site_aniso_U_11
_atom_site_aniso_U_22
_atom_site_aniso_U_33
_atom_site_aniso_U_23
_atom_site_aniso_U_13
_atom_site_aniso_U_12
C1 0.0385(16) 0.0490(17) 0.063(2) -0.0134(15) 0.0073(14) 0.0140(14)
C2 0.0433(19) 0.068(2) 0.073(2) -0.021(2) -0.0027(17) 0.0137(17)
C3 0.074(2) 0.0526(19) 0.0446(18) -0.0067(15) -0.0008(16) 0.0037(18)
C4 0.0379(15) 0.0381(14) 0.0491(17) -0.0103(12) 0.0155(12) -0.0114(12)
C5 0.042(2) 0.0569(18) 0.074(3) -0.0024(18) 0.0156(18) 0.0164(16)
C6 0.0342(17) 0.067(2) 0.077(3) -0.0064(19) 0.0145(16) 0.0147(16)
C7 0.0391(16) 0.065(2) 0.0481(17) -0.0034(15) 0.0081(13) 0.0249(15)
C8 0.0435(18) 0.0570(19) 0.062(2) -0.0083(16) 0.0074(15) 0.0190(15)
C9 0.0413(17) 0.0598(19) 0.0575(19) -0.0048(16) 0.0113(14) 0.0144(15)
C10 0.0364(15) 0.0582(18) 0.0486(17) -0.0072(14) 0.0083(13) 0.0209(14)
C11 0.0464(19) 0.0486(18) 0.073(2) -0.0130(17) 0.0087(16) 0.0136(15)
C12 0.0361(16) 0.0500(18) 0.075(2) -0.0086(16) 0.0116(15) 0.0073(14)
C13 0.046(2) 0.051(2) 0.111(3) 0.011(2) 0.039(2) 0.0168(16)
C14 0.0437(19) 0.061(2) 0.113(3) 0.009(2) 0.040(2) 0.0143(17)
N1 0.0343(13) 0.0570(15) 0.0493(15) 0.0001(13) 0.0107(11) 0.0185(12)
N2 0.0340(14) 0.0688(19) 0.071(2) -0.0098(16) 0.0097(13) 0.0222(14)
N3 0.0414(16) 0.0647(18) 0.0675(19) -0.0083(15) 0.0119(13) 0.0240(14)
N4 0.0366(13) 0.0519(15) 0.0523(15) 0.0017(12) 0.0162(11) 0.0140(11)
O1 0.0650(16) 0.0497(13) 0.0521(14) -0.0052(11) 0.0084(12) 0.0068(12)
O2 0.0625(16) 0.0631(15) 0.0643(16) -0.0122(13) 0.0248(13) 0.0030(12)
O1W 0.183(6) 0.114(4) 0.134(4) -0.027(3) 0.048(4) -0.035(4)
O3 0.0555(14) 0.0523(13) 0.0484(13) -0.0014(10) 0.0128(11) 0.0053(11)
O2W 0.164(6) 0.171(6) 0.131(5) -0.022(4) 0.069(4) -0.055(5)
O4 0.0622(16) 0.0731(16) 0.0535(14) -0.0185(13) 0.0179(12) -0.0007(13)
Cd1 0.02992(15) 0.04265(16) 0.04104(16) 0.00128(7) 0.01215(10) 0.01058(7)

loop_
_atom_type_symbol
_atom_type_description
_atom_type_scat_dispersion_real
_atom_type_scat_dispersion_imag
_atom_type_scat_source
C C 0.0033 0.0016 'International Tables Vol C Tables 4.2.6.8 and 6.1.1.4'
H H 0.0000 0.0000 'International Tables Vol C Tables 4.2.6.8 and 6.1.1.4'
N N 0.0061 0.0033 'International Tables Vol C Tables 4.2.6.8 and 6.1.1.4'
O O 0.0106 0.0060 'International Tables Vol C Tables 4.2.6.8 and 6.1.1.4'
Cd Cd -0.8075 1.2024 'International Tables Vol C Tables 4.2.6.8 and 6.1.1.4'

loop_
_geom_angle_atom_site_label_1
_geom_angle_atom_site_label_2
_geom_angle_atom_site_label_3
_geom_angle
_geom_angle_site_symmetry_1
_geom_angle_site_symmetry_3
O2 C1 O1 121.9(3) . .
O2 C1 C2 120.7(4) . .
O1 C1 C2 117.4(4) . .
O2 C1 Cd1 62.68(19) . .
O1 C1 Cd1 59.19(18) . .
C2 C1 Cd1 175.0(3) . .
C3 C2 C1 115.4(3) . .
C2 C3 C4 113.3(3) . .
O3 C4 O4 120.2(3) . .
O3 C4 C3 120.6(3) . .
O4 C4 C3 119.2(3) . .
N1 C5 C6 122.3(4) . .
C7 C6 C5 118.5(4) . .
C6 C7 C8 119.6(3) . .
C6 C7 N2 124.1(4) . .
C8 C7 N2 116.3(3) . .
C7 C8 C9 118.7(3) . .
N1 C9 C8 122.5(4) . .
C14 C10 C11 119.8(3) . .
C14 C10 N3 122.6(3) . .
C11 C10 N3 117.5(3) . .
C12 C11 C10 118.1(3) . .
N4 C12 C11 123.0(3) . .
N4 C13 C14 123.5(4) . .
C10 C14 C13 118.1(4) . .
C9 N1 C5 118.4(3) . .
C9 N1 Cd1 122.0(2) . .
C5 N1 Cd1 119.5(2) . .
N3 N2 C7 115.1(3) . .
N2 N3 C10 113.4(3) . .
C13 N4 C12 117.4(3) . .
C13 N4 Cd1 120.1(2) . 3_545
C12 N4 Cd1 122.5(2) . 3_545
C1 O1 Cd1 93.6(2) . .
C1 O2 Cd1 90.1(2) . .
C4 O3 Cd1 93.50(19) . 4
C4 O4 Cd1 155.3(2) . 6_566
C4 O4 Cd1 92.9(2) . 4
Cd1 O4 Cd1 108.05(11) 6_566 4
O4 Cd1 N4 85.34(10) 6_565 3_455
O4 Cd1 N1 90.82(10) 6_565 .
N4 Cd1 N1 175.55(10) 3_455 .
O4 Cd1 O1 143.32(10) 6_565 .
N4 Cd1 O1 85.67(9) 3_455 .
N1 Cd1 O1 96.12(10) . .
O4 Cd1 O3 124.09(9) 6_565 4_545
N4 Cd1 O3 89.31(9) 3_455 4_545
N1 Cd1 O3 94.72(10) . 4_545
O1 Cd1 O3 91.25(9) . 4_545
O4 Cd1 O4 71.95(11) 6_565 4_545
N4 Cd1 O4 92.84(10) 3_455 4_545
N1 Cd1 O4 88.10(10) . 4_545
O1 Cd1 O4 144.02(9) . 4_545
O3 Cd1 O4 52.77(8) 4_545 4_545
O4 Cd1 O2 90.72(10) 6_565 .
N4 Cd1 O2 93.12(10) 3_455 .
N1 Cd1 O2 84.66(10) . .
O1 Cd1 O2 54.40(9) . .
O3 Cd1 O2 145.18(9) 4_545 .
O4 Cd1 O2 161.13(9) 4_545 .
O4 Cd1 C1 117.34(11) 6_565 .
N4 Cd1 C1 89.65(9) 3_455 .
N1 Cd1 C1 90.12(10) . .
O1 Cd1 C1 27.20(11) . .
O3 Cd1 C1 118.23(10) 4_545 .
O4 Cd1 C1 170.58(10) 4_545 .
O2 Cd1 C1 27.21(10) . .

loop_
_geom_bond_atom_site_label_1
_geom_bond_atom_site_label_2
_geom_bond_distance
_geom_bond_site_symmetry_2
C1 O2 1.252(5) .
C1 O1 1.254(5) .
C1 C2 1.514(5) .
C1 Cd1 2.738(3) .
C2 C3 1.506(6) .
C3 C4 1.506(5) .
C4 O3 1.232(4) .
C4 O4 1.255(4) .
C5 N1 1.350(5) .
C5 C6 1.381(5) .
C6 C7 1.372(6) .
C7 C8 1.375(5) .
C7 N2 1.445(4) .
C8 C9 1.385(4) .
C9 N1 1.325(5) .
C10 C14 1.363(6) .
C10 C11 1.385(5) .
C10 N3 1.445(4) .
C11 C12 1.381(5) .
C12 N4 1.337(5) .
C13 N4 1.334(5) .
C13 C14 1.384(5) .
N1 Cd1 2.340(2) .
N2 N3 1.199(5) .
N4 Cd1 2.331(2) 3_545
O1 Cd1 2.357(3) .
O2 Cd1 2.433(3) .
O3 Cd1 2.425(2) 4
O4 Cd1 2.323(2) 6_566
O4 Cd1 2.425(3) 4
Cd1 O4 2.323(2) 6_565
Cd1 N4 2.331(2) 3_455
Cd1 O3 2.425(2) 4_545
Cd1 O4 2.425(3) 4_545
